data_7239214
loop_
_publ_author_name
'Gharpure, Santosh J.'
'Sathiyanarayanan, A. M.'
'Vuram, Prasanna K.'

_publ_section_title
;
 Hetero Diels--Alder reaction of olefin with o-quinone methides generated
 using (+-)-binolphosphoric acid for the stereoselective synthesis of
 2,4-diarylbenzopyrans: application to the formal synthesis of myristinin
 B/C
;
_journal_issue 40
_journal_name_full 'RSC Advances'
_journal_page_first 18279
_journal_paper_doi 10.1039/c3ra43526a
_journal_volume 3
_journal_year 2013
_chemical_formula_sum 'C23 H20 I O6'
_chemical_formula_weight 519.29
_space_group_IT_number 2
_space_group_name_Hall '-P 1'
_space_group_name_H-M_alt 'P -1'
_symmetry_cell_setting triclinic
_symmetry_space_group_name_H-M 'P -1'
_atom_sites_solution_hydrogens geom
_atom_sites_solution_primary direct
_atom_sites_solution_secondary difmap
_audit_creation_method SHELXL-97
_cell_angle_alpha 107.576(2)
_cell_angle_beta 92.267(2)
_cell_angle_gamma 90.024(2)
_cell_formula_units_Z 2
_cell_length_a 9.3330(4)
_cell_length_b 9.5986(4)
_cell_length_c 14.6529(7)
_cell_measurement_reflns_used 5149
_cell_measurement_temperature 293(2)
_cell_measurement_theta_max 28.19
_cell_measurement_theta_min 2.23
_cell_volume 1250.30(10)
_computing_cell_refinement 'Bruker SMART'
_computing_data_collection 'Bruker SMART'
_computing_data_reduction 'Bruker SAINT'
_computing_molecular_graphics 'Bruker SHELXTL'
_computing_publication_material 'Bruker SHELXTL'
_computing_structure_refinement 'SHELXL-97 (Sheldrick, 1997)'
_computing_structure_solution 'SHELXS-97 (Sheldrick, 1990)'
_diffrn_ambient_temperature 293(2)
_diffrn_measured_fraction_theta_full 0.952
_diffrn_measured_fraction_theta_max 0.900
_diffrn_measurement_device_type 'CCD area detector'
_diffrn_measurement_method 'phi and omega scans'
_diffrn_radiation_monochromator graphite
_diffrn_radiation_source 'fine-focus sealed tube'
_diffrn_radiation_type MoK\a
_diffrn_radiation_wavelength 0.71073
_diffrn_reflns_av_R_equivalents 0.0179
_diffrn_reflns_av_sigmaI/netI 0.0199
_diffrn_reflns_limit_h_max 11
_diffrn_reflns_limit_h_min -12
_diffrn_reflns_limit_k_max 12
_diffrn_reflns_limit_k_min -12
_diffrn_reflns_limit_l_max 19
_diffrn_reflns_limit_l_min -19
_diffrn_reflns_number 15676
_diffrn_reflns_theta_full 25.00
_diffrn_reflns_theta_max 28.58
_diffrn_reflns_theta_min 1.46
_exptl_absorpt_coefficient_mu 1.312
_exptl_absorpt_correction_type none
_exptl_crystal_colour clear
_exptl_crystal_density_diffrn 1.379
_exptl_crystal_density_meas 0
_exptl_crystal_density_method 'not measured'
_exptl_crystal_description Block
_exptl_crystal_F_000 518
_exptl_crystal_size_max 0.38
_exptl_crystal_size_mid 0.31
_exptl_crystal_size_min 0.25
_refine_diff_density_max 2.812
_refine_diff_density_min -0.675
_refine_diff_density_rms 0.202
_refine_ls_extinction_coef 0.001(2)
_refine_ls_extinction_expression Fc^*^=kFc[1+0.001xFc^2^\l^3^/sin(2\q)]^-1/4^
_refine_ls_extinction_method SHELXL
_refine_ls_goodness_of_fit_ref 1.025
_refine_ls_hydrogen_treatment mixed
_refine_ls_matrix_type full
_refine_ls_number_parameters 313
_refine_ls_number_reflns 5737
_refine_ls_number_restraints 1
_refine_ls_restrained_S_all 1.025
_refine_ls_R_factor_all 0.0691
_refine_ls_R_factor_gt 0.0600
_refine_ls_shift/su_max 0.000
_refine_ls_shift/su_mean 0.000
_refine_ls_structure_factor_coef Fsqd
_refine_ls_weighting_details 'calc w=1/[\s^2^(Fo^2^)+(0.2000P)^2^+0.0010P] where P=(Fo^2^+2Fc^2^)/3'
_refine_ls_weighting_scheme calc
_refine_ls_wR_factor_gt 0.1982
_refine_ls_wR_factor_ref 0.2301
_reflns_number_gt 4851
_reflns_number_total 5737
_reflns_threshold_expression >2sigma(I)
_cod_data_source_file c3ra43526a.txt
_cod_data_source_block new5
_cod_depositor_comments
;
The following automatic conversions were performed:

data item '_symmetry_cell_setting' value 'Triclinic' was changed to
'triclinic' in accordance with the
/home/saulius/struct/COD-crude-data/automatic-downloads/DataCite-retrospective/RSC/depositions/lib/dictionaries/cif_core.dic
dictionary named 'cif_core.dic' version 2.4.2 last updated on
2011-04-26.

Automatic conversion script
Id: cif_fix_values 6909 2019-04-08 15:41:33Z antanas 
;
_cod_original_sg_symbol_H-M P1
_cod_database_code 7239214

loop_
_symmetry_equiv_pos_as_xyz
'x, y, z'
'-x, -y, -z'

loop_
_atom_site_label
_atom_site_type_symbol
_atom_site_fract_x
_atom_site_fract_y
_atom_site_fract_z
_atom_site_U_iso_or_equiv
_atom_site_adp_type
_atom_site_occupancy
_atom_site_symmetry_multiplicity
_atom_site_calc_flag
_atom_site_refinement_flags
_atom_site_disorder_assembly
_atom_site_disorder_group
C1 C 0.5967(11) 0.1866(11) 0.5225(6) 0.068(3) Uani 0.608(12) 1 d P A 1
C2 C 0.681(5) 0.073(2) 0.518(2) 0.27(3) Uani 0.608(12) 1 d P A 1
H2 H 0.6720 -0.0123 0.4667 0.327 Uiso 0.608(12) 1 calc PR A 1
C6 C 0.592(2) 0.295(3) 0.6038(11) 0.115(7) Uani 0.608(12) 1 d P A 1
H6 H 0.5441 0.3809 0.6057 0.138 Uiso 0.608(12) 1 calc PR A 1
C7 C 0.5015(11) 0.1856(12) 0.4340(6) 0.071(3) Uani 0.608(12) 1 d P A 1
H7A H 0.4851 0.0861 0.3931 0.086 Uiso 0.608(12) 1 calc PR A 1
H7B H 0.4095 0.2290 0.4536 0.086 Uiso 0.608(12) 1 calc PR A 1
C1X C 0.6965(14) 0.2601(17) 0.5262(9) 0.062(4) Uani 0.393(12) 1 d P A 2
C2X C 0.749(3) 0.126(3) 0.5192(12) 0.100(8) Uani 0.393(12) 1 d P A 2
H2X H 0.7570 0.0586 0.4588 0.121 Uiso 0.393(12) 1 calc PR A 2
C6X C 0.650(3) 0.344(4) 0.611(2) 0.091(7) Uani 0.393(12) 1 d P A 2
H6X H 0.6139 0.4375 0.6202 0.109 Uiso 0.393(12) 1 calc PR A 2
C7X C 0.6735(18) 0.3065(18) 0.4358(11) 0.069(4) Uani 0.393(12) 1 d P A 2
H7X1 H 0.6723 0.4124 0.4551 0.083 Uiso 0.393(12) 1 calc PR A 2
H7X2 H 0.7564 0.2760 0.3971 0.083 Uiso 0.393(12) 1 calc PR A 2
C3 C 0.7911(16) 0.0860(13) 0.5998(10) 0.145(5) Uani 1 1 d . . .
H3 H 0.8795 0.0401 0.5935 0.174 Uiso 1 1 calc R A 1
C4 C 0.7407(12) 0.1763(12) 0.6850(6) 0.109(3) Uani 1 1 d . A .
H4 H 0.7681 0.1594 0.7424 0.131 Uiso 1 1 calc R . .
C5 C 0.6599(12) 0.2787(14) 0.6861(5) 0.120(4) Uani 1 1 d . . .
H5 H 0.6437 0.3479 0.7446 0.144 Uiso 1 1 calc R A 1
C8 C 0.5140(5) 0.2831(5) 0.3041(3) 0.0528(10) Uani 1 1 d . A .
C9 C 0.5977(4) 0.3579(5) 0.2580(3) 0.0466(8) Uani 1 1 d . . .
H9 H 0.6872 0.3945 0.2845 0.056 Uiso 1 1 calc R . .
C10 C 0.5488(3) 0.3787(5) 0.1722(3) 0.0399(8) Uani 1 1 d . . .
C11 C 0.4136(3) 0.3275(4) 0.1319(3) 0.0341(6) Uani 1 1 d . . .
C12 C 0.3318(4) 0.2540(5) 0.1803(3) 0.0470(9) Uani 1 1 d . . .
H12 H 0.2405 0.2208 0.1554 0.056 Uiso 1 1 calc R . .
C13 C 0.3805(5) 0.2280(6) 0.2644(4) 0.0588(12) Uani 1 1 d . . .
H13 H 0.3248 0.1746 0.2935 0.071 Uiso 1 1 calc R . .
C14 C 0.3613(3) 0.3542(4) 0.0394(3) 0.0359(7) Uani 1 1 d . . .
H14 H 0.4304 0.3082 -0.0090 0.043 Uiso 1 1 calc R . .
C15 C 0.2151(3) 0.2851(4) 0.0011(2) 0.0344(7) Uani 1 1 d . . .
C16 C 0.2037(3) 0.1608(4) -0.0775(3) 0.0344(7) Uani 1 1 d . . .
C17 C 0.0714(4) 0.0914(4) -0.1105(3) 0.0389(7) Uani 1 1 d . . .
C18 C -0.0512(3) 0.1489(4) -0.0625(3) 0.0383(7) Uani 1 1 d . . .
C19 C -0.0438(3) 0.2745(4) 0.0139(3) 0.0383(7) Uani 1 1 d . . .
C20 C 0.0887(3) 0.3439(4) 0.0460(2) 0.0352(7) Uani 1 1 d . . .
C21 C 0.3653(6) 0.1430(7) -0.2005(4) 0.0709(14) Uani 1 1 d . . .
H21A H 0.2982 0.1020 -0.2532 0.106 Uiso 1 1 calc R . .
H21B H 0.4601 0.1100 -0.2189 0.106 Uiso 1 1 calc R . .
H21C H 0.3632 0.2477 -0.1833 0.106 Uiso 1 1 calc R . .
C22 C -0.3009(4) 0.1163(5) -0.0419(4) 0.0533(11) Uani 1 1 d . . .
H22A H -0.2840 0.1087 0.0214 0.080 Uiso 1 1 calc R . .
H22B H -0.3803 0.0541 -0.0730 0.080 Uiso 1 1 calc R . .
H22C H -0.3225 0.2157 -0.0380 0.080 Uiso 1 1 calc R . .
C23 C -0.0139(5) 0.5272(6) 0.1735(4) 0.0594(12) Uani 1 1 d . . .
H23A H -0.0793 0.5639 0.1343 0.089 Uiso 1 1 calc R . .
H23B H 0.0163 0.6055 0.2292 0.089 Uiso 1 1 calc R . .
H23C H -0.0609 0.4525 0.1930 0.089 Uiso 1 1 calc R . .
I1 I 0.05694(3) -0.09799(3) -0.226385(19) 0.0567(2) Uani 1 1 d . . .
O1 O 0.5713(6) 0.2636(6) 0.3869(3) 0.0836(14) Uani 1 1 d . . .
O2 O 0.6412(3) 0.4498(4) 0.1310(2) 0.0519(8) Uani 1 1 d . . .
O3 O 0.3631(3) 0.5082(3) 0.0487(2) 0.0426(6) Uani 1 1 d . . .
O4 O 0.3274(3) 0.0971(4) -0.1203(2) 0.0475(7) Uani 1 1 d . . .
O5 O -0.1757(3) 0.0725(3) -0.0960(2) 0.0514(7) Uani 1 1 d . . .
O6 O 0.1070(3) 0.4679(3) 0.1206(2) 0.0450(6) Uani 1 1 d . . .

loop_
_atom_site_aniso_label
_atom_site_aniso_U_11
_atom_site_aniso_U_22
_atom_site_aniso_U_33
_atom_site_aniso_U_23
_atom_site_aniso_U_13
_atom_site_aniso_U_12
C1 0.086(6) 0.085(6) 0.037(4) 0.028(4) -0.009(3) -0.016(5)
C2 0.52(7) 0.087(12) 0.21(3) 0.080(16) -0.27(4) -0.12(3)
C6 0.112(15) 0.149(19) 0.050(6) -0.018(9) -0.015(8) 0.034(11)
C7 0.089(6) 0.094(7) 0.043(4) 0.039(4) -0.008(4) -0.012(5)
C1X 0.060(7) 0.082(10) 0.045(6) 0.021(6) 0.005(5) 0.005(6)
C2X 0.142(18) 0.117(18) 0.040(8) 0.019(9) 0.011(9) 0.070(16)
C6X 0.074(14) 0.096(16) 0.098(19) 0.019(13) 0.021(12) -0.003(10)
C7X 0.081(9) 0.066(9) 0.057(8) 0.018(7) -0.021(6) 0.007(7)
C3 0.191(12) 0.121(8) 0.131(10) 0.056(8) -0.035(9) 0.042(8)
C4 0.149(8) 0.125(7) 0.062(4) 0.046(5) -0.042(5) -0.050(6)
C5 0.139(8) 0.160(10) 0.041(3) 0.002(4) -0.002(4) 0.029(7)
C8 0.061(2) 0.059(3) 0.043(2) 0.024(2) -0.0070(17) -0.0015(19)
C9 0.0380(17) 0.053(2) 0.049(2) 0.0160(18) -0.0118(14) -0.0005(15)
C10 0.0291(14) 0.051(2) 0.0418(19) 0.0176(17) 0.0015(12) 0.0016(13)
C11 0.0301(13) 0.0314(16) 0.0398(17) 0.0099(13) -0.0037(11) 0.0009(11)
C12 0.0356(16) 0.056(2) 0.055(2) 0.0259(19) -0.0061(14) -0.0123(14)
C13 0.055(2) 0.077(3) 0.057(3) 0.039(3) -0.0041(18) -0.010(2)
C14 0.0250(12) 0.046(2) 0.0371(17) 0.0137(15) -0.0001(11) -0.0014(11)
C15 0.0256(13) 0.0428(19) 0.0354(16) 0.0132(14) -0.0024(11) -0.0017(11)
C16 0.0312(13) 0.0392(19) 0.0331(16) 0.0115(14) 0.0012(11) 0.0041(12)
C17 0.0402(16) 0.041(2) 0.0345(17) 0.0096(15) -0.0037(13) 0.0007(14)
C18 0.0296(14) 0.047(2) 0.0400(18) 0.0163(16) -0.0070(12) -0.0049(12)
C19 0.0265(13) 0.048(2) 0.0398(18) 0.0120(16) -0.0001(11) 0.0055(12)
C20 0.0313(14) 0.0393(19) 0.0332(16) 0.0086(14) -0.0014(11) 0.0003(12)
C21 0.072(3) 0.082(4) 0.055(3) 0.011(3) 0.024(2) -0.003(3)
C22 0.0291(16) 0.050(2) 0.074(3) 0.010(2) -0.0018(16) -0.0059(14)
C23 0.041(2) 0.065(3) 0.058(3) -0.004(2) 0.0121(17) 0.0022(17)
I1 0.0567(3) 0.0530(3) 0.0497(3) 0.00024(17) -0.00233(15) 0.00025(16)
O1 0.097(3) 0.104(4) 0.062(2) 0.046(3) -0.023(2) -0.001(3)
O2 0.0323(12) 0.072(2) 0.0564(18) 0.0288(16) -0.0067(11) -0.0133(12)
O3 0.0374(12) 0.0463(15) 0.0495(15) 0.0224(13) 0.0017(10) -0.0043(10)
O4 0.0330(12) 0.0573(18) 0.0498(16) 0.0120(14) 0.0069(10) 0.0084(11)
O5 0.0330(12) 0.0545(18) 0.0592(18) 0.0070(14) -0.0040(11) -0.0090(11)
O6 0.0306(11) 0.0490(16) 0.0466(15) 0.0012(12) 0.0026(10) -0.0018(9)

loop_
_atom_type_symbol
_atom_type_description
_atom_type_scat_dispersion_real
_atom_type_scat_dispersion_imag
_atom_type_scat_source
C C 0.0033 0.0016 'International Tables Vol C Tables 4.2.6.8 and 6.1.1.4'
H H 0.0000 0.0000 'International Tables Vol C Tables 4.2.6.8 and 6.1.1.4'
O O 0.0106 0.0060 'International Tables Vol C Tables 4.2.6.8 and 6.1.1.4'
I I -0.4742 1.8119 'International Tables Vol C Tables 4.2.6.8 and 6.1.1.4'

loop_
_geom_angle_atom_site_label_1
_geom_angle_atom_site_label_2
_geom_angle_atom_site_label_3
_geom_angle
C6 C1 C2 119.7(15)
C6 C1 C7 121.3(13)
C2 C1 C7 118.9(12)
C1 C2 C3 118.1(18)
C1 C2 H2 120.9
C3 C2 H2 120.9
C1 C6 C5 118.9(19)
C1 C6 H6 120.6
C5 C6 H6 120.6
O1 C7 C1 107.2(7)
O1 C7 H7A 110.3
C1 C7 H7A 110.3
O1 C7 H7B 110.3
C1 C7 H7B 110.3
H7A C7 H7B 108.5
C6X C1X C2X 119.2(19)
C6X C1X C7X 120.8(19)
C2X C1X C7X 119.5(13)
C1X C2X C3 121.8(17)
C1X C2X H2X 119.1
C3 C2X H2X 119.1
C1X C6X C5 115(3)
C1X C6X H6X 122.6
C5 C6X H6X 122.6
O1 C7X C1X 118.4(14)
O1 C7X H7X1 107.7
C1X C7X H7X1 107.7
O1 C7X H7X2 107.7
C1X C7X H7X2 107.7
H7X1 C7X H7X2 107.1
C4 C3 C2X 114.3(11)
C4 C3 C2 110(2)
C2X C3 C2 32.0(17)
C4 C3 H3 124.9
C2X C3 H3 112.4
C2 C3 H3 124.9
C5 C4 C3 121.3(7)
C5 C4 H4 119.4
C3 C4 H4 119.4
C4 C5 C6 123.0(12)
C4 C5 C6X 123.3(15)
C6 C5 C6X 28.8(11)
C4 C5 H5 118.5
C6 C5 H5 118.5
C6X C5 H5 110.1
O1 C8 C9 117.0(4)
O1 C8 C13 123.1(4)
C9 C8 C13 119.8(4)
C8 C9 C10 120.5(3)
C8 C9 H9 119.8
C10 C9 H9 119.8
O2 C10 C9 115.9(3)
O2 C10 C11 123.2(3)
C9 C10 C11 120.9(3)
C12 C11 C10 117.2(3)
C12 C11 C14 122.8(3)
C10 C11 C14 120.0(3)
C13 C12 C11 122.8(4)
C13 C12 H12 118.6
C11 C12 H12 118.6
C8 C13 C12 118.8(4)
C8 C13 H13 120.6
C12 C13 H13 120.6
O3 C14 C11 111.0(3)
O3 C14 C15 111.1(3)
C11 C14 C15 114.1(3)
O3 C14 H14 106.7
C11 C14 H14 106.7
C15 C14 H14 106.7
C16 C15 C20 118.3(3)
C16 C15 C14 120.8(3)
C20 C15 C14 120.9(3)
C15 C16 O4 119.3(3)
C15 C16 C17 121.6(3)
O4 C16 C17 118.9(3)
C18 C17 C16 118.9(3)
C18 C17 I1 120.0(3)
C16 C17 I1 121.1(3)
O5 C18 C19 123.4(3)
O5 C18 C17 115.8(3)
C19 C18 C17 120.8(3)
C18 C19 C20 120.0(3)
O6 C20 C19 124.4(3)
O6 C20 C15 115.2(3)
C19 C20 C15 120.4(3)
O4 C21 H21A 109.5
O4 C21 H21B 109.5
H21A C21 H21B 109.5
O4 C21 H21C 109.5
H21A C21 H21C 109.5
H21B C21 H21C 109.5
O5 C22 H22A 109.5
O5 C22 H22B 109.5
H22A C22 H22B 109.5
O5 C22 H22C 109.5
H22A C22 H22C 109.5
H22B C22 H22C 109.5
O6 C23 H23A 109.5
O6 C23 H23B 109.5
H23A C23 H23B 109.5
O6 C23 H23C 109.5
H23A C23 H23C 109.5
H23B C23 H23C 109.5
C7X O1 C7 103.4(9)
C7X O1 C8 135.0(9)
C7 O1 C8 121.4(6)
C16 O4 C21 113.9(3)
C18 O5 C22 117.8(3)
C20 O6 C23 118.3(3)

loop_
_geom_bond_atom_site_label_1
_geom_bond_atom_site_label_2
_geom_bond_distance
C1 C6 1.327(19)
C1 C2 1.33(4)
C1 C7 1.540(11)
C2 C3 1.52(2)
C2 H2 0.9300
C6 C5 1.39(2)
C6 H6 0.9300
C7 O1 1.345(9)
C7 H7A 0.9700
C7 H7B 0.9700
C1X C6X 1.35(3)
C1X C2X 1.35(3)
C1X C7X 1.526(18)
C2X C3 1.39(2)
C2X H2X 0.9300
C6X C5 1.42(3)
C6X H6X 0.9300
C7X O1 1.167(15)
C7X H7X1 0.9700
C7X H7X2 0.9700
C3 C4 1.387(17)
C3 H3 0.9300
C4 C5 1.236(15)
C4 H4 0.9300
C5 H5 0.9300
C8 O1 1.371(5)
C8 C9 1.384(6)
C8 C13 1.388(6)
C9 C10 1.390(5)
C9 H9 0.9300
C10 O2 1.365(4)
C10 C11 1.396(5)
C11 C12 1.389(5)
C11 C14 1.516(5)
C12 C13 1.388(6)
C12 H12 0.9300
C13 H13 0.9300
C14 O3 1.443(5)
C14 C15 1.526(4)
C14 H14 0.9800
C15 C16 1.387(5)
C15 C20 1.407(4)
C16 O4 1.388(4)
C16 C17 1.400(5)
C17 C18 1.392(5)
C17 I1 2.080(4)
C18 O5 1.366(4)
C18 C19 1.375(6)
C19 C20 1.399(4)
C20 O6 1.357(5)
C21 O4 1.430(6)
C21 H21A 0.9600
C21 H21B 0.9600
C21 H21C 0.9600
C22 O5 1.430(5)
C22 H22A 0.9600
C22 H22B 0.9600
C22 H22C 0.9600
C23 O6 1.415(5)
C23 H23A 0.9600
C23 H23B 0.9600
C23 H23C 0.9600

loop_
_geom_torsion_atom_site_label_1
_geom_torsion_atom_site_label_2
_geom_torsion_atom_site_label_3
_geom_torsion_atom_site_label_4
_geom_torsion
C6 C1 C2 C3 -13(4)
C7 C1 C2 C3 170(2)
C2 C1 C6 C5 -9(3)
C7 C1 C6 C5 168.5(15)
C6 C1 C7 O1 85.3(17)
C2 C1 C7 O1 -98(2)
C6X C1X C2X C3 -17(4)
C7X C1X C2X C3 171(2)
C2X C1X C6X C5 -1(3)
C7X C1X C6X C5 171.5(15)
C6X C1X C7X O1 -93(2)
C2X C1X C7X O1 79(2)
C1X C2X C3 C4 16(4)
C1X C2X C3 C2 106(4)
C1 C2 C3 C4 31(4)
C1 C2 C3 C2X -73(2)
C2X C3 C4 C5 3(2)
C2 C3 C4 C5 -31.2(19)
C3 C4 C5 C6 13(2)
C3 C4 C5 C6X -22(2)
C1 C6 C5 C4 10(3)
C1 C6 C5 C6X 110(5)
C1X C6X C5 C4 21(3)
C1X C6X C5 C6 -78(4)
O1 C8 C9 C10 178.3(5)
C13 C8 C9 C10 0.3(7)
C8 C9 C10 O2 -178.0(4)
C8 C9 C10 C11 1.3(7)
O2 C10 C11 C12 178.5(4)
C9 C10 C11 C12 -0.7(6)
O2 C10 C11 C14 -2.0(6)
C9 C10 C11 C14 178.8(4)
C10 C11 C12 C13 -1.4(7)
C14 C11 C12 C13 179.1(4)
O1 C8 C13 C12 179.8(5)
C9 C8 C13 C12 -2.3(8)
C11 C12 C13 C8 2.9(8)
C12 C11 C14 O3 122.8(4)
C10 C11 C14 O3 -56.6(4)
C12 C11 C14 C15 -3.6(5)
C10 C11 C14 C15 177.0(3)
O3 C14 C15 C16 128.1(3)
C11 C14 C15 C16 -105.5(4)
O3 C14 C15 C20 -53.3(4)
C11 C14 C15 C20 73.0(4)
C20 C15 C16 O4 -177.1(3)
C14 C15 C16 O4 1.4(5)
C20 C15 C16 C17 -2.1(5)
C14 C15 C16 C17 176.5(3)
C15 C16 C17 C18 -0.3(5)
O4 C16 C17 C18 174.8(3)
C15 C16 C17 I1 -178.4(3)
O4 C16 C17 I1 -3.3(4)
C16 C17 C18 O5 -177.4(3)
I1 C17 C18 O5 0.7(4)
C16 C17 C18 C19 2.3(5)
I1 C17 C18 C19 -179.6(3)
O5 C18 C19 C20 177.9(3)
C17 C18 C19 C20 -1.8(5)
C18 C19 C20 O6 -179.9(3)
C18 C19 C20 C15 -0.7(5)
C16 C15 C20 O6 -178.2(3)
C14 C15 C20 O6 3.3(5)
C16 C15 C20 C19 2.6(5)
C14 C15 C20 C19 -176.0(3)
C1X C7X O1 C7 2.3(16)
C1X C7X O1 C8 178.3(9)
C1 C7 O1 C7X -3.4(13)
C1 C7 O1 C8 179.9(7)
C9 C8 O1 C7X 8.2(15)
C13 C8 O1 C7X -173.9(13)
C9 C8 O1 C7 -176.3(7)
C13 C8 O1 C7 1.6(10)
C15 C16 O4 C21 -95.0(4)
C17 C16 O4 C21 89.8(5)
C19 C18 O5 C22 -7.4(6)
C17 C18 O5 C22 172.3(4)
C19 C20 O6 C23 3.8(6)
C15 C20 O6 C23 -175.5(4)
